data_1511256
loop_
_publ_author_name
'Bilonizhko, N.S.'
'Krik, B.I.'
'Kuz'ma, Yu.B.'

_publ_section_title
;
 The system neodymium-nickel-boron
;
_journal_name_full
;
Dopovidi Akademii Nauk Ukrains'koi RSR, Seriya B: Geologichni, Khimichni ta
 Biologichni Nauki
;
_journal_page_first 21
_journal_page_last 23
_journal_volume 1982
_journal_year 1982
_chemical_formula_sum 'B Nd Ni4'
_chemical_name_systematic 'Nd Ni4 B'
_space_group_IT_number 191
_symmetry_space_group_name_Hall '-P 6 2'
_symmetry_space_group_name_H-M 'P 6/m m m'
_cell_angle_alpha 90
_cell_angle_beta 90
_cell_angle_gamma 120
_cell_formula_units_Z 2
_cell_length_a 5.043
_cell_length_b 5.043
_cell_length_c 6.941
_cell_volume 152.873
_citation_journal_id_ASTM DANND6
_cod_data_source_file boron0-1_377.cif
_cod_data_source_block B1Nd1Ni4
_cod_original_formula_sum 'B1 Nd1 Ni4'
_cod_database_code 1511256

loop_
_symmetry_equiv_pos_as_xyz
x,y,z
x-y,x,z
-y,x-y,z
-x,-y,z
-x+y,-x,z
y,-x+y,z
-y,-x,-z
x-y,-y,-z
x,x-y,-z
y,x,-z
-x+y,y,-z
-x,-x+y,-z
-x,-y,-z
-x+y,-x,-z
y,-x+y,-z
x,y,-z
x-y,x,-z
-y,x-y,-z
y,x,z
-x+y,y,z
-x,-x+y,z
-y,-x,z
x-y,-y,z
x,x-y,z

loop_
_atom_site_label
_atom_site_type_symbol
_atom_site_fract_x
_atom_site_fract_y
_atom_site_fract_z
_atom_site_occupancy
_atom_site_U_iso_or_equiv
Ni1 Ni 0.3333 0.6667 0 1 0.0
B1 B 0.3333 0.6667 0.5 1 0.0
Nd2 Nd 0 0 0.5 1 0.0
Nd1 Nd 0 0 0 1 0.0
Ni2 Ni 0.5 0 0.28 1 0.0
